data_4322511
loop_
_publ_author_name
'Hiroki Oshio'
'Osamu Tamada'
'Hironori Onodera'
'Tasuku Ito'
'Tadaaki Ikoma'
'Shozo Tero-Kubota'

_publ_section_title
;
 Cyanide-Bridged Iron-Copper Molecular Squares with Doublet and Quintet
 Spin Ground States
;
_journal_name_full 'Inorganic Chemistry'
_journal_page_first 5686
_journal_page_last 5689
_journal_paper_doi 10.1021/ic990617l
_journal_volume 38
_journal_year 1999
_chemical_formula_sum 'C70 H66 Cl6 Cu2 F36 Fe2 N20 P6'
_chemical_formula_weight 2508.73
_chemical_name_systematic '[Fe2Cu2(CN)4(bpy)6](PF6)6'
_space_group_IT_number 2
_symmetry_cell_setting triclinic
_symmetry_space_group_name_Hall '-P 1'
_symmetry_space_group_name_H-M 'P -1'
_atom_sites_solution_hydrogens geom
_atom_sites_solution_primary direct
_atom_sites_solution_secondary difmap
_audit_creation_method SHELXL
_cell_angle_alpha 102.58(3)
_cell_angle_beta 107.19(4)
_cell_angle_gamma 75.08(4)
_cell_formula_units_Z 1
_cell_length_a 14.472(9)
_cell_length_b 15.310(6)
_cell_length_c 12.523(5)
_cell_measurement_reflns_used 20
_cell_measurement_temperature 213
_cell_measurement_theta_max 15.0
_cell_measurement_theta_min 12.5
_cell_volume 2531(2)
_computing_cell_refinement 'Rigaku/AFC Diffractometer Control'
_computing_data_collection 'Rigaku/AFC Diffractometer Control'
_computing_molecular_graphics Xtal
_computing_publication_material SHELXL-93
_computing_structure_refinement 'SHELXL-93 (Sheldrick, 1993)'
_computing_structure_solution 'SHELXS-86 (Sheldrick, 1990)'
_diffrn_ambient_temperature 213
_diffrn_measurement_device Rigagku5R
_diffrn_measurement_method '2\q/\w scans '
_diffrn_radiation_monochromator graphite
_diffrn_radiation_source 'fine-focus sealed tube'
_diffrn_radiation_type MoK\a
_diffrn_radiation_wavelength 0.71073
_diffrn_reflns_av_R_equivalents 0.0136
_diffrn_reflns_av_sigmaI/netI 0.0512
_diffrn_reflns_limit_h_max 0
_diffrn_reflns_limit_h_min -18
_diffrn_reflns_limit_k_max 19
_diffrn_reflns_limit_k_min -19
_diffrn_reflns_limit_l_max 16
_diffrn_reflns_limit_l_min -15
_diffrn_reflns_number 12083
_diffrn_reflns_theta_max 27.51
_diffrn_reflns_theta_min 2.04
_diffrn_standards_interval_count 200
_diffrn_standards_number 3
_exptl_absorpt_coefficient_mu 1.065
_exptl_absorpt_correction_T_max 0.998
_exptl_absorpt_correction_T_min 0.950
_exptl_absorpt_correction_type analytical
_exptl_crystal_colour dark_brown
_exptl_crystal_density_diffrn 1.646
_exptl_crystal_description tablet
_exptl_crystal_F_000 1252
_exptl_crystal_size_max 0.3
_exptl_crystal_size_mid 0.2
_exptl_crystal_size_min 0.06
_refine_diff_density_max 1.321
_refine_diff_density_min -0.795
_refine_diff_density_rms 0.095
_refine_ls_extinction_method none
_refine_ls_goodness_of_fit_all 1.019
_refine_ls_goodness_of_fit_obs 1.079
_refine_ls_hydrogen_treatment constr
_refine_ls_matrix_type full
_refine_ls_number_parameters 658
_refine_ls_number_reflns 11570
_refine_ls_number_restraints 0
_refine_ls_restrained_S_all 1.069
_refine_ls_restrained_S_obs 1.079
_refine_ls_R_factor_all 0.0940
_refine_ls_R_factor_obs 0.0541
_refine_ls_shift/esd_max 0.096
_refine_ls_shift/esd_mean 0.005
_refine_ls_structure_factor_coef Fsqd
_refine_ls_weighting_details 'w=1/[\s^2^(Fo^2^)+(0.0847P)^2^+2.2356P] where P=(Fo^2^+2Fc^2^)/3'
_refine_ls_weighting_scheme calc
_refine_ls_wR_factor_all 0.1659
_refine_ls_wR_factor_obs 0.1368
_reflns_number_observed 7895
_reflns_number_total 11622
_reflns_observed_criterion >2sigma(I)
_cod_data_source_file ic990617l_2.cif
_cod_data_source_block fe3cu
_cod_depositor_comments
;
The following automatic conversions were performed:

'_refine_ls_weighting_scheme' value 'calc
w=1/[\s^2^(Fo^2^)+(0.0847P)^2^+2.2356P] where P=(Fo^2^+2Fc^2^)/3' was
changed to 'calc'. New tag '_refine_ls_weighting_details' was
created. The value of the new tag was set to
'w=1/[\s^2^(Fo^2^)+(0.0847P)^2^+2.2356P] where P=(Fo^2^+2Fc^2^)/3'.

Automatic conversion script
Id: cif_fix_values 3143 2015-03-26 13:38:13Z robertas 
;
_cod_original_cell_volume 2531.2(20)
_cod_database_code 4322511

loop_
_symmetry_equiv_pos_as_xyz
'x, y, z'
'-x, -y, -z'

loop_
_atom_site_aniso_label
_atom_site_aniso_U_11
_atom_site_aniso_U_22
_atom_site_aniso_U_33
_atom_site_aniso_U_23
_atom_site_aniso_U_13
_atom_site_aniso_U_12
Cu 0.0192(2) 0.0249(2) 0.0268(2) -0.0013(2) 0.0054(2) -0.0023(2)
Fe 0.0185(2) 0.0194(2) 0.0218(2) 0.0019(2) 0.0037(2) -0.0040(2)
Cl1 0.122(2) 0.166(3) 0.123(2) 0.051(2) -0.045(2) -0.068(2)
Cl2 0.0845(12) 0.116(2) 0.115(2) 0.0658(13) 0.0096(11) -0.0161(11)
Cl3 0.160(2) 0.106(2) 0.176(3) 0.080(2) 0.068(2) 0.032(2)
P1 0.0302(5) 0.0430(6) 0.0407(6) 0.0169(5) 0.0078(4) -0.0082(4)
P2 0.0341(6) 0.0366(6) 0.0442(6) 0.0055(5) 0.0108(5) -0.0065(4)
P3 0.0446(6) 0.0324(6) 0.0415(6) 0.0024(5) 0.0122(5) -0.0057(5)
F1 0.132(4) 0.205(6) 0.150(5) 0.098(5) -0.097(4) -0.106(4)
F2 0.111(3) 0.143(4) 0.070(3) 0.035(3) -0.025(2) -0.044(3)
F3 0.226(6) 0.063(3) 0.094(3) 0.007(2) 0.024(4) 0.030(3)
F4 0.268(7) 0.087(3) 0.143(5) 0.060(3) 0.125(5) 0.089(4)
F5 0.056(2) 0.343(9) 0.339(9) 0.302(8) 0.062(4) 0.028(4)
F6 0.071(2) 0.188(5) 0.169(4) 0.133(4) 0.052(3) 0.008(3)
F7 0.055(2) 0.090(2) 0.060(2) 0.034(2) -0.0089(15) -0.015(2)
F8 0.082(2) 0.071(2) 0.047(2) 0.0054(15) -0.001(2) -0.033(2)
F9 0.070(2) 0.042(2) 0.136(3) -0.003(2) 0.061(2) 0.0003(15)
F10 0.0414(15) 0.055(2) 0.070(2) 0.0065(14) 0.0175(14) 0.0021(13)
F11 0.062(2) 0.055(2) 0.095(2) 0.020(2) 0.025(2) -0.0220(15)
F12 0.049(2) 0.0440(15) 0.063(2) 0.0066(13) 0.0161(13) -0.0150(12)
F13 0.085(2) 0.042(2) 0.052(2) -0.0075(12) 0.029(2) -0.0169(15)
F14 0.072(2) 0.055(2) 0.050(2) -0.0124(13) 0.0143(14) -0.0163(15)
F15 0.040(2) 0.121(3) 0.118(3) -0.020(3) 0.007(2) 0.012(2)
F16 0.058(2) 0.067(2) 0.055(2) 0.0095(15) 0.0000(14) 0.010(2)
F17 0.110(3) 0.045(2) 0.073(2) 0.019(2) 0.042(2) -0.010(2)
F18 0.171(4) 0.061(2) 0.103(3) -0.010(2) 0.082(3) -0.056(2)
N1 0.025(2) 0.028(2) 0.030(2) -0.0003(13) 0.0049(12) -0.0062(12)
N2 0.021(2) 0.028(2) 0.032(2) 0.0028(13) 0.0036(12) -0.0035(12)
N3 0.0205(14) 0.0224(14) 0.0255(14) 0.0005(11) 0.0039(11) -0.0047(11)
N4 0.0251(14) 0.0213(14) 0.0275(15) 0.0039(12) 0.0053(12) -0.0066(12)
N5 0.0230(14) 0.0225(14) 0.0263(15) 0.0065(12) 0.0064(12) -0.0020(11)
N6 0.0216(14) 0.0228(14) 0.0246(14) 0.0020(11) 0.0048(11) -0.0042(11)
N7 0.0228(15) 0.036(2) 0.040(2) 0.0138(15) 0.0087(13) -0.0003(13)
N8 0.046(2) 0.028(2) 0.029(2) 0.0018(13) 0.0107(15) 0.0019(14)
N9 0.064(3) 0.038(2) 0.060(3) 0.013(2) 0.024(2) -0.010(2)
N10 0.104(5) 0.094(5) 0.079(4) 0.003(4) 0.026(4) -0.016(4)
C1 0.020(2) 0.022(2) 0.029(2) 0.0041(14) 0.0035(13) -0.0044(13)
C2 0.028(2) 0.023(2) 0.025(2) 0.0036(13) 0.0038(14) -0.0081(14)
C3 0.024(2) 0.028(2) 0.036(2) 0.003(2) 0.0057(15) -0.0083(14)
C4 0.023(2) 0.042(2) 0.045(2) 0.001(2) 0.010(2) -0.013(2)
C5 0.023(2) 0.044(2) 0.058(3) 0.011(2) 0.003(2) 0.000(2)
C6 0.026(2) 0.039(2) 0.050(3) 0.017(2) 0.002(2) -0.001(2)
C7 0.024(2) 0.025(2) 0.031(2) 0.0033(14) 0.0025(14) -0.0054(14)
C8 0.025(2) 0.023(2) 0.032(2) 0.0058(14) 0.0034(14) -0.0052(14)
C9 0.031(2) 0.033(2) 0.052(3) 0.020(2) 0.002(2) -0.002(2)
C10 0.044(2) 0.039(2) 0.058(3) 0.023(2) 0.007(2) -0.012(2)
C11 0.038(2) 0.038(2) 0.050(3) 0.010(2) 0.012(2) -0.014(2)
C12 0.026(2) 0.032(2) 0.042(2) 0.007(2) 0.009(2) -0.008(2)
C13 0.036(2) 0.032(2) 0.028(2) 0.004(2) 0.008(2) -0.005(2)
C14 0.044(2) 0.047(2) 0.032(2) 0.015(2) 0.011(2) -0.009(2)
C15 0.053(3) 0.039(2) 0.039(2) 0.017(2) 0.007(2) -0.012(2)
C16 0.047(2) 0.022(2) 0.040(2) 0.008(2) 0.008(2) -0.007(2)
C17 0.022(2) 0.023(2) 0.028(2) 0.0043(14) 0.0030(13) -0.0036(13)
C18 0.025(2) 0.022(2) 0.027(2) 0.0038(14) 0.0031(14) -0.0034(13)
C19 0.043(2) 0.026(2) 0.034(2) 0.002(2) 0.008(2) -0.004(2)
C20 0.054(3) 0.034(2) 0.037(2) -0.006(2) 0.018(2) -0.003(2)
C21 0.044(2) 0.043(2) 0.027(2) 0.001(2) 0.013(2) -0.005(2)
C22 0.032(2) 0.032(2) 0.026(2) 0.0045(15) 0.0096(15) -0.003(2)
C23 0.026(2) 0.051(3) 0.052(3) 0.012(2) 0.003(2) -0.010(2)
C24 0.027(2) 0.090(4) 0.079(4) 0.036(3) -0.001(2) -0.020(3)
C25 0.025(2) 0.108(5) 0.099(5) 0.058(4) 0.020(3) 0.001(3)
C26 0.036(3) 0.088(4) 0.074(4) 0.045(3) 0.030(3) 0.020(3)
C27 0.033(2) 0.046(2) 0.049(2) 0.025(2) 0.021(2) 0.012(2)
C28 0.053(3) 0.031(2) 0.037(2) 0.014(2) 0.023(2) 0.013(2)
C29 0.091(4) 0.042(3) 0.062(3) 0.011(3) 0.054(3) 0.021(3)
C30 0.151(7) 0.033(3) 0.045(3) -0.003(2) 0.047(4) 0.010(3)
C31 0.118(5) 0.038(3) 0.032(3) -0.008(2) 0.011(3) -0.002(3)
C32 0.063(3) 0.037(2) 0.040(2) -0.004(2) 0.006(2) -0.003(2)
C33 0.042(2) 0.043(3) 0.054(3) 0.018(2) 0.013(2) -0.003(2)
C34 0.086(4) 0.059(4) 0.093(5) 0.011(3) 0.024(4) -0.036(3)
C35 0.094(5) 0.101(6) 0.076(5) -0.007(4) 0.017(4) -0.046(4)
C36 0.062(3) 0.071(4) 0.064(4) 0.015(3) 0.016(3) -0.014(3)
C37 0.091(5) 0.081(5) 0.087(5) 0.032(4) 0.018(4) -0.004(4)

loop_
_atom_site_label
_atom_site_type_symbol
_atom_site_fract_x
_atom_site_fract_y
_atom_site_fract_z
_atom_site_U_iso_or_equiv
_atom_site_thermal_displace_type
_atom_site_occupancy
_atom_site_calc_flag
_atom_site_refinement_flags
_atom_site_disorder_group
Cu Cu 0.29757(3) 0.66633(3) 0.60029(4) 0.02504(12) Uani 1 d . .
Fe Fe 0.33143(3) 0.42428(3) 0.26197(4) 0.02036(12) Uani 1 d . .
Cl1 Cl -0.1522(2) 0.7959(2) 0.2982(2) 0.1419(11) Uani 1 d . .
Cl2 Cl 0.03984(15) 0.8358(2) 0.3918(2) 0.1017(7) Uani 1 d . .
Cl3 Cl -0.1243(2) 0.9796(2) 0.3233(3) 0.1433(11) Uani 1 d . .
P1 P 0.27332(8) 0.48077(8) 0.76854(9) 0.0364(2) Uani 1 d . .
P2 P 0.07292(8) 0.18905(8) 0.03720(10) 0.0384(2) Uani 1 d . .
P3 P 0.53511(9) 0.10935(8) -0.24368(10) 0.0401(3) Uani 1 d . .
F1 F 0.1948(4) 0.4715(5) 0.6538(5) 0.167(3) Uani 1 d . .
F2 F 0.3568(3) 0.4851(4) 0.8809(3) 0.112(2) Uani 1 d . .
F3 F 0.3364(5) 0.3823(3) 0.7415(4) 0.144(2) Uani 1 d . .
F4 F 0.2134(5) 0.5772(3) 0.7922(5) 0.167(3) Uani 1 d . .
F5 F 0.2182(3) 0.4474(6) 0.8334(7) 0.216(4) Uani 1 d . .
F6 F 0.3286(3) 0.5153(4) 0.7037(5) 0.127(2) Uani 1 d . .
F7 F 0.1350(2) 0.1904(2) 0.1660(3) 0.0700(9) Uani 1 d . .
F8 F 0.0062(3) 0.1937(2) -0.0892(2) 0.0682(9) Uani 1 d . .
F9 F 0.1562(2) 0.1130(2) -0.0052(4) 0.0797(11) Uani 1 d . .
F10 F -0.0126(2) 0.2665(2) 0.0791(3) 0.0577(7) Uani 1 d . .
F11 F 0.0209(2) 0.1119(2) 0.0482(3) 0.0660(8) Uani 1 d . .
F12 F 0.1234(2) 0.2669(2) 0.0264(2) 0.0508(7) Uani 1 d . .
F13 F 0.5328(2) 0.0370(2) -0.3567(2) 0.0588(8) Uani 1 d . .
F14 F 0.5380(2) 0.1814(2) -0.1298(2) 0.0617(8) Uani 1 d . .
F15 F 0.6475(2) 0.0653(3) -0.1984(4) 0.107(2) Uani 1 d . .
F16 F 0.4207(2) 0.1492(2) -0.2867(3) 0.0674(9) Uani 1 d . .
F17 F 0.5076(3) 0.0381(2) -0.1876(3) 0.0716(9) Uani 1 d . .
F18 F 0.5599(4) 0.1791(2) -0.3011(3) 0.0986(14) Uani 1 d . .
N1 N 0.3117(2) 0.5735(2) 0.4666(3) 0.0287(7) Uani 1 d . .
N2 N 0.5567(2) 0.3622(2) 0.3414(3) 0.0284(6) Uani 1 d . .
N3 N 0.1865(2) 0.4652(2) 0.2064(2) 0.0237(6) Uani 1 d . .
N4 N 0.3320(2) 0.5227(2) 0.1841(2) 0.0246(6) Uani 1 d . .
N5 N 0.3292(2) 0.3252(2) 0.3379(2) 0.0240(6) Uani 1 d . .
N6 N 0.3358(2) 0.3242(2) 0.1339(2) 0.0236(6) Uani 1 d . .
N7 N 0.1534(2) 0.6719(2) 0.5744(3) 0.0325(7) Uani 1 d . .
N8 N 0.2742(3) 0.7570(2) 0.7350(3) 0.0360(8) Uani 1 d . .
N9 N 0.2944(3) 0.7867(3) 0.5163(4) 0.0514(10) Uani 1 d . .
N10 N 0.1546(5) 1.0656(5) 0.3867(5) 0.094(2) Uani 1 d . .
C1 C 0.3250(2) 0.5180(2) 0.3922(3) 0.0243(7) Uani 1 d . .
C2 C 0.4733(3) 0.3889(2) 0.3143(3) 0.0254(7) Uani 1 d . .
C3 C 0.1168(3) 0.4287(3) 0.2212(3) 0.0295(8) Uani 1 d . .
H3 H 0.1358(3) 0.3746(3) 0.2516(3) 0.035 Uiso 1 calc R .
C4 C 0.0181(3) 0.4692(3) 0.1925(4) 0.0360(9) Uani 1 d . .
H4 H -0.0289(3) 0.4428(3) 0.2034(4) 0.043 Uiso 1 calc R .
C5 C -0.0105(3) 0.5493(3) 0.1477(4) 0.0443(10) Uani 1 d . .
H5 H -0.0767(3) 0.5785(3) 0.1301(4) 0.053 Uiso 1 calc R .
C6 C 0.0605(3) 0.5863(3) 0.1289(4) 0.0396(10) Uani 1 d . .
H6 H 0.0420(3) 0.6394(3) 0.0966(4) 0.048 Uiso 1 calc R .
C7 C 0.1590(3) 0.5431(2) 0.1588(3) 0.0280(7) Uani 1 d . .
C8 C 0.2415(3) 0.5741(2) 0.1446(3) 0.0274(7) Uani 1 d . .
C9 C 0.2316(3) 0.6504(3) 0.0956(4) 0.0391(10) Uani 1 d . .
H9 H 0.1692(3) 0.6849(3) 0.0679(4) 0.047 Uiso 1 calc R .
C10 C 0.3138(3) 0.6745(3) 0.0885(4) 0.0450(11) Uani 1 d . .
H10 H 0.3078(3) 0.7257(3) 0.0565(4) 0.054 Uiso 1 calc R .
C11 C 0.4060(3) 0.6221(3) 0.1291(4) 0.0401(10) Uani 1 d . .
H11 H 0.4627(3) 0.6374(3) 0.1244(4) 0.048 Uiso 1 calc R .
C12 C 0.4127(3) 0.5473(3) 0.1763(3) 0.0327(8) Uani 1 d . .
H12 H 0.4749(3) 0.5123(3) 0.2039(3) 0.039 Uiso 1 calc R .
C13 C 0.3260(3) 0.3329(3) 0.4463(3) 0.0326(8) Uani 1 d . .
H13 H 0.3175(3) 0.3909(3) 0.4889(3) 0.039 Uiso 1 calc R .
C14 C 0.3346(3) 0.2592(3) 0.4957(4) 0.0396(9) Uani 1 d . .
H14 H 0.3318(3) 0.2669(3) 0.5705(4) 0.047 Uiso 1 calc R .
C15 C 0.3478(3) 0.1724(3) 0.4326(4) 0.0420(10) Uani 1 d . .
H15 H 0.3545(3) 0.1211(3) 0.4648(4) 0.050 Uiso 1 calc R .
C16 C 0.3507(3) 0.1632(3) 0.3212(4) 0.0367(9) Uani 1 d . .
H16 H 0.3586(3) 0.1056(3) 0.2774(4) 0.044 Uiso 1 calc R .
C17 C 0.3417(3) 0.2407(2) 0.2752(3) 0.0254(7) Uani 1 d . .
C18 C 0.3460(3) 0.2401(2) 0.1597(3) 0.0257(7) Uani 1 d . .
C19 C 0.3581(3) 0.1621(3) 0.0799(3) 0.0356(9) Uani 1 d . .
H19 H 0.3659(3) 0.1046(3) 0.0986(3) 0.043 Uiso 1 calc R .
C20 C 0.3584(3) 0.1709(3) -0.0270(4) 0.0431(10) Uani 1 d . .
H20 H 0.3671(3) 0.1193(3) -0.0811(4) 0.052 Uiso 1 calc R .
C21 C 0.3455(3) 0.2572(3) -0.0535(3) 0.0385(9) Uani 1 d . .
H21 H 0.3440(3) 0.2642(3) -0.1260(3) 0.046 Uiso 1 calc R .
C22 C 0.3352(3) 0.3324(3) 0.0288(3) 0.0302(8) Uani 1 d . .
H22 H 0.3275(3) 0.3903(3) 0.0113(3) 0.036 Uiso 1 calc R .
C23 C 0.0973(3) 0.6224(3) 0.4915(4) 0.0436(10) Uani 1 d . .
H23 H 0.1259(3) 0.5818(3) 0.4375(4) 0.052 Uiso 1 calc R .
C24 C -0.0008(3) 0.6293(4) 0.4832(5) 0.063(2) Uani 1 d . .
H24 H -0.0382(3) 0.5943(4) 0.4242(5) 0.076 Uiso 1 calc R .
C25 C -0.0431(4) 0.6886(5) 0.5633(6) 0.072(2) Uani 1 d . .
H25 H -0.1096(4) 0.6945(5) 0.5590(6) 0.087 Uiso 1 calc R .
C26 C 0.0139(4) 0.7390(4) 0.6497(5) 0.063(2) Uani 1 d . .
H26 H -0.0136(4) 0.7792(4) 0.7049(5) 0.076 Uiso 1 calc R .
C27 C 0.1130(3) 0.7296(3) 0.6540(4) 0.0412(10) Uani 1 d . .
C28 C 0.1806(3) 0.7801(3) 0.7428(4) 0.0407(10) Uani 1 d . .
C29 C 0.1521(5) 0.8479(4) 0.8285(5) 0.064(2) Uani 1 d . .
H29 H 0.0868(5) 0.8637(4) 0.8335(5) 0.076 Uiso 1 calc R .
C30 C 0.2235(6) 0.8911(4) 0.9056(5) 0.078(2) Uani 1 d . .
H30 H 0.2064(6) 0.9365(4) 0.9633(5) 0.094 Uiso 1 calc R .
C31 C 0.3179(6) 0.8673(4) 0.8969(4) 0.070(2) Uani 1 d . .
H31 H 0.3659(6) 0.8964(4) 0.9482(4) 0.083 Uiso 1 calc R .
C32 C 0.3427(4) 0.7991(3) 0.8110(4) 0.0513(12) Uani 1 d . .
H32 H 0.4079(4) 0.7822(3) 0.8058(4) 0.062 Uiso 1 calc R .
C33 C 0.3230(3) 0.8507(3) 0.5263(4) 0.0455(11) Uani 1 d . .
C34 C 0.3587(5) 0.9352(4) 0.5430(6) 0.075(2) Uani 1 d . .
C35 C 0.1326(6) 0.9450(6) 0.2040(6) 0.090(2) Uani 1 d . .
C36 C 0.1439(4) 1.0126(5) 0.3055(5) 0.0648(15) Uani 1 d . .
C37 C -0.0853(6) 0.8784(5) 0.3801(6) 0.087(2) Uani 1 d . .

loop_
_atom_type_symbol
_atom_type_description
_atom_type_scat_dispersion_real
_atom_type_scat_dispersion_imag
_atom_type_scat_source
Fe Fe 0.3463 0.8444 'International Tables Vol C Tables 4.2.6.8 and 6.1.1.4'
Cu Cu 0.3201 1.2651 'International Tables Vol C Tables 4.2.6.8 and 6.1.1.4'
P P 0.1023 0.0942 'International Tables Vol C Tables 4.2.6.8 and 6.1.1.4'
Cl Cl 0.1484 0.1585 'International Tables Vol C Tables 4.2.6.8 and 6.1.1.4'
F F 0.0171 0.0103 'International Tables Vol C Tables 4.2.6.8 and 6.1.1.4'
N N 0.0061 0.0033 'International Tables Vol C Tables 4.2.6.8 and 6.1.1.4'
C C 0.0033 0.0016 'International Tables Vol C Tables 4.2.6.8 and 6.1.1.4'
H H 0.0000 0.0000 'International Tables Vol C Tables 4.2.6.8 and 6.1.1.4'

loop_
_geom_angle_atom_site_label_1
_geom_angle_atom_site_label_2
_geom_angle_atom_site_label_3
_geom_angle
_geom_angle_site_symmetry_1
_geom_angle_site_symmetry_3
_geom_angle_publ_flag
N1 Cu N2 88.52(13) . 2_666 ?
N1 Cu N8 175.69(14) . . ?
N2 Cu N8 94.88(14) 2_666 . ?
N1 Cu N7 94.64(14) . . ?
N2 Cu N7 163.10(13) 2_666 . ?
N8 Cu N7 81.3(2) . . ?
N1 Cu N9 94.65(15) . . ?
N2 Cu N9 94.94(15) 2_666 . ?
N8 Cu N9 87.71(15) . . ?
N7 Cu N9 101.34(15) . . ?
C1 Fe C2 91.75(15) . . ?
C1 Fe N6 176.62(13) . . ?
C2 Fe N6 88.77(14) . . ?
C1 Fe N4 85.87(14) . . ?
C2 Fe N4 95.78(14) . . ?
N6 Fe N4 97.40(12) . . ?
C1 Fe N5 94.71(14) . . ?
C2 Fe N5 84.87(14) . . ?
N6 Fe N5 82.00(13) . . ?
N4 Fe N5 179.12(12) . . ?
C1 Fe N3 87.64(14) . . ?
C2 Fe N3 177.62(13) . . ?
N6 Fe N3 91.97(12) . . ?
N4 Fe N3 81.88(13) . . ?
N5 Fe N3 97.48(13) . . ?
F4 P1 F5 89.0(4) . . ?
F4 P1 F6 90.5(3) . . ?
F5 P1 F6 179.5(4) . . ?
F4 P1 F1 86.3(4) . . ?
F5 P1 F1 95.1(4) . . ?
F6 P1 F1 85.1(3) . . ?
F4 P1 F2 97.0(4) . . ?
F5 P1 F2 86.2(3) . . ?
F6 P1 F2 93.7(3) . . ?
F1 P1 F2 176.5(4) . . ?
F4 P1 F3 178.2(3) . . ?
F5 P1 F3 92.7(4) . . ?
F6 P1 F3 87.8(3) . . ?
F1 P1 F3 93.2(4) . . ?
F2 P1 F3 83.4(3) . . ?
F9 P2 F12 90.4(2) . . ?
F9 P2 F8 91.7(2) . . ?
F12 P2 F8 89.4(2) . . ?
F9 P2 F7 91.9(2) . . ?
F12 P2 F7 89.7(2) . . ?
F8 P2 F7 176.3(2) . . ?
F9 P2 F10 179.4(2) . . ?
F12 P2 F10 89.6(2) . . ?
F8 P2 F10 87.7(2) . . ?
F7 P2 F10 88.7(2) . . ?
F9 P2 F11 90.3(2) . . ?
F12 P2 F11 179.2(2) . . ?
F8 P2 F11 90.4(2) . . ?
F7 P2 F11 90.5(2) . . ?
F10 P2 F11 89.6(2) . . ?
F18 P3 F15 92.6(3) . . ?
F18 P3 F16 90.6(2) . . ?
F15 P3 F16 176.8(3) . . ?
F18 P3 F13 89.8(2) . . ?
F15 P3 F13 89.0(2) . . ?
F16 P3 F13 90.7(2) . . ?
F18 P3 F14 90.4(2) . . ?
F15 P3 F14 90.7(2) . . ?
F16 P3 F14 89.7(2) . . ?
F13 P3 F14 179.6(2) . . ?
F18 P3 F17 178.6(2) . . ?
F15 P3 F17 88.5(2) . . ?
F16 P3 F17 88.3(2) . . ?
F13 P3 F17 89.5(2) . . ?
F14 P3 F17 90.3(2) . . ?
C1 N1 Cu 176.3(3) . . ?
C2 N2 Cu 171.9(3) . 2_666 ?
C3 N3 C7 119.5(3) . . ?
C3 N3 Fe 126.2(2) . . ?
C7 N3 Fe 114.0(2) . . ?
C12 N4 C8 118.9(3) . . ?
C12 N4 Fe 126.3(3) . . ?
C8 N4 Fe 114.5(2) . . ?
C13 N5 C17 119.0(3) . . ?
C13 N5 Fe 126.5(3) . . ?
C17 N5 Fe 114.3(2) . . ?
C22 N6 C18 119.5(3) . . ?
C22 N6 Fe 125.8(3) . . ?
C18 N6 Fe 114.6(2) . . ?
C23 N7 C27 119.2(4) . . ?
C23 N7 Cu 126.9(3) . . ?
C27 N7 Cu 113.9(3) . . ?
C28 N8 C32 119.7(4) . . ?
C28 N8 Cu 115.0(3) . . ?
C32 N8 Cu 125.1(3) . . ?
C33 N9 Cu 145.9(4) . . ?
N1 C1 Fe 173.5(3) . . ?
N2 C2 Fe 175.5(3) . . ?
N3 C3 C4 121.8(4) . . ?
C3 C4 C5 119.3(4) . . ?
C4 C5 C6 119.5(4) . . ?
C7 C6 C5 119.3(4) . . ?
N3 C7 C6 120.6(3) . . ?
N3 C7 C8 114.0(3) . . ?
C6 C7 C8 125.4(3) . . ?
N4 C8 C9 120.6(3) . . ?
N4 C8 C7 114.9(3) . . ?
C9 C8 C7 124.5(3) . . ?
C10 C9 C8 119.8(4) . . ?
C9 C10 C11 119.5(4) . . ?
C12 C11 C10 119.0(4) . . ?
N4 C12 C11 122.2(4) . . ?
N5 C13 C14 122.7(4) . . ?
C13 C14 C15 118.9(4) . . ?
C16 C15 C14 119.2(4) . . ?
C15 C16 C17 119.5(4) . . ?
N5 C17 C16 120.8(3) . . ?
N5 C17 C18 114.4(3) . . ?
C16 C17 C18 124.8(3) . . ?
N6 C18 C19 120.9(3) . . ?
N6 C18 C17 114.2(3) . . ?
C19 C18 C17 124.9(3) . . ?
C20 C19 C18 119.3(4) . . ?
C19 C20 C21 119.5(4) . . ?
C22 C21 C20 119.2(4) . . ?
N6 C22 C21 121.6(4) . . ?
N7 C23 C24 122.4(5) . . ?
C23 C24 C25 118.9(5) . . ?
C24 C25 C26 119.3(5) . . ?
C25 C26 C27 119.4(5) . . ?
N7 C27 C26 120.7(5) . . ?
N7 C27 C28 115.3(4) . . ?
C26 C27 C28 123.9(5) . . ?
N8 C28 C29 121.2(5) . . ?
N8 C28 C27 114.3(4) . . ?
C29 C28 C27 124.5(5) . . ?
C30 C29 C28 118.3(5) . . ?
C31 C30 C29 120.0(5) . . ?
C30 C31 C32 119.5(6) . . ?
N8 C32 C31 121.3(5) . . ?
N9 C33 C34 177.9(6) . . ?
N10 C36 C35 178.8(7) . . ?
Cl2 C37 Cl3 110.8(4) . . ?
Cl2 C37 Cl1 109.7(4) . . ?
Cl3 C37 Cl1 111.4(4) . . ?

loop_
_geom_bond_atom_site_label_1
_geom_bond_atom_site_label_2
_geom_bond_distance
_geom_bond_site_symmetry_2
_geom_bond_publ_flag
Cu N1 1.970(3) . ?
Cu N2 1.981(3) 2_666 ?
Cu N8 1.991(3) . ?
Cu N7 1.997(3) . ?
Cu N9 2.298(4) . ?
Fe C1 1.931(4) . ?
Fe C2 1.930(4) . ?
Fe N6 1.965(3) . ?
Fe N4 1.968(3) . ?
Fe N5 1.970(3) . ?
Fe N3 1.981(3) . ?
Cl1 C37 1.750(8) . ?
Cl2 C37 1.733(8) . ?
Cl3 C37 1.736(7) . ?
P1 F4 1.523(4) . ?
P1 F5 1.528(4) . ?
P1 F6 1.539(4) . ?
P1 F1 1.551(4) . ?
P1 F2 1.562(4) . ?
P1 F3 1.573(5) . ?
P2 F9 1.574(3) . ?
P2 F12 1.597(3) . ?
P2 F8 1.598(3) . ?
P2 F7 1.596(3) . ?
P2 F10 1.604(3) . ?
P2 F11 1.604(3) . ?
P3 F18 1.572(4) . ?
P3 F15 1.574(4) . ?
P3 F16 1.581(3) . ?
P3 F13 1.594(3) . ?
P3 F14 1.599(3) . ?
P3 F17 1.601(3) . ?
N1 C1 1.142(5) . ?
N2 C2 1.142(5) . ?
N2 Cu 1.981(3) 2_666 ?
N3 C3 1.346(5) . ?
N3 C7 1.365(5) . ?
N4 C12 1.351(5) . ?
N4 C8 1.356(5) . ?
N5 C13 1.350(5) . ?
N5 C17 1.358(5) . ?
N6 C22 1.347(5) . ?
N6 C18 1.357(4) . ?
N7 C23 1.336(6) . ?
N7 C27 1.347(5) . ?
N8 C28 1.336(6) . ?
N8 C32 1.344(6) . ?
N9 C33 1.126(6) . ?
N10 C36 1.153(8) . ?
C3 C4 1.376(5) . ?
C4 C5 1.375(6) . ?
C5 C6 1.390(6) . ?
C6 C7 1.384(5) . ?
C7 C8 1.461(5) . ?
C8 C9 1.390(5) . ?
C9 C10 1.365(6) . ?
C10 C11 1.381(6) . ?
C11 C12 1.369(6) . ?
C13 C14 1.363(6) . ?
C14 C15 1.388(6) . ?
C15 C16 1.384(6) . ?
C16 C17 1.389(5) . ?
C17 C18 1.464(5) . ?
C18 C19 1.389(5) . ?
C19 C20 1.376(6) . ?
C20 C21 1.384(6) . ?
C21 C22 1.377(5) . ?
C23 C24 1.371(6) . ?
C24 C25 1.373(9) . ?
C25 C26 1.373(9) . ?
C26 C27 1.390(6) . ?
C27 C28 1.471(7) . ?
C28 C29 1.398(6) . ?
C29 C30 1.386(10) . ?
C30 C31 1.351(10) . ?
C31 C32 1.386(7) . ?
C33 C34 1.466(7) . ?
C35 C36 1.451(9) . ?
